data_7124013
loop_
_publ_author_name
'Bal\'azs, L\'aszl\'o B'
'Khalikuzzaman, Jasmina B.'
'Cs\'ok\'as, D\'aniel'
'Li, Yongxin'
'Pullarkat, Sumod A.'
'Leung, Pak-Hing'

_publ_section_title
;
 Tandem double hydrophosphination of
 \a,\b,\g,\d-unsaturated-1,3-indandiones: diphosphine synthesis,
 mechanistic investigations and coordination chemistry.
;
_journal_name_full 'Chemical Communications'
_journal_paper_doi 10.1039/C9CC05384K
_journal_year 2019
_chemical_formula_sum 'C44 H38 O2 P2 S2'
_chemical_formula_weight 724.80
_space_group_crystal_system monoclinic
_space_group_IT_number 14
_space_group_name_Hall '-P 2ybc'
_space_group_name_H-M_alt 'P 1 21/c 1'
_symmetry_space_group_name_Hall '-P 2ybc'
_symmetry_space_group_name_H-M 'P 1 21/c 1'
_atom_sites_solution_hydrogens geom
_atom_sites_solution_primary dual
_audit_update_record
;
2019-07-03 deposited with the CCDC.    2019-08-15 downloaded from the CCDC.
;
_cell_angle_alpha 90
_cell_angle_beta 107.3313(9)
_cell_angle_gamma 90
_cell_formula_units_Z 4
_cell_length_a 23.0930(5)
_cell_length_b 8.8734(2)
_cell_length_c 18.7652(4)
_cell_measurement_reflns_used 9972
_cell_measurement_temperature 100.(2)
_cell_measurement_theta_max 30.4665
_cell_measurement_theta_min 2.4662
_cell_volume 3670.66(14)
_computing_cell_refinement 'SAINT V8.38A (Bruker AXS Inc., 2017)'
_computing_data_collection 'APEX3 (Bruker AXS Inc., 2018)'
_computing_data_reduction 'SAINT V8.38A (Bruker AXS Inc., 2017)'
_computing_molecular_graphics 'XP (Bruker AXS Inc., 2018)'
_computing_publication_material 'APEX3 (Bruker AXS Inc., 2018)'
_computing_structure_refinement 'SHELXL-2017/1 (Sheldrick, 2017)'
_computing_structure_solution 'XT, VERSION 2014/5'
_diffrn_ambient_temperature 100.(2)
_diffrn_detector_area_resol_mean 7.4074
_diffrn_measured_fraction_theta_full 0.998
_diffrn_measured_fraction_theta_max 0.998
_diffrn_measurement_device_type 'Photon II CPADs detector'
_diffrn_measurement_method 'phi and omega scans'
_diffrn_radiation_monochromator 'Multilayer Mirror'
_diffrn_radiation_type MoK\a
_diffrn_radiation_wavelength 0.71073
_diffrn_reflns_av_R_equivalents 0.0896
_diffrn_reflns_av_unetI/netI 0.0726
_diffrn_reflns_limit_h_max 33
_diffrn_reflns_limit_h_min -33
_diffrn_reflns_limit_k_max 13
_diffrn_reflns_limit_k_min -10
_diffrn_reflns_limit_l_max 27
_diffrn_reflns_limit_l_min -27
_diffrn_reflns_number 66108
_diffrn_reflns_theta_full 31.52
_diffrn_reflns_theta_max 31.52
_diffrn_reflns_theta_min 2.27
_diffrn_source 'Incoatec microfocus source'
_diffrn_source_type 'Bruker D8 Quest'
_exptl_absorpt_coefficient_mu 0.270
_exptl_absorpt_correction_T_max 0.99
_exptl_absorpt_correction_T_min 0.85
_exptl_absorpt_correction_type multi-scan
_exptl_absorpt_process_details
;
SADABS-2016/2 - Bruker AXS area detector scaling and absorption correction
;
_exptl_crystal_colour yellow
_exptl_crystal_density_diffrn 1.312
_exptl_crystal_density_method 'not measured'
_exptl_crystal_description plate
_exptl_crystal_F_000 1520
_exptl_crystal_size_max 0.140
_exptl_crystal_size_mid 0.120
_exptl_crystal_size_min 0.020
_refine_diff_density_max 0.571
_refine_diff_density_min -0.431
_refine_ls_extinction_method none
_refine_ls_goodness_of_fit_ref 1.023
_refine_ls_hydrogen_treatment constr
_refine_ls_matrix_type full
_refine_ls_number_parameters 454
_refine_ls_number_reflns 12190
_refine_ls_number_restraints 0
_refine_ls_restrained_S_all 1.023
_refine_ls_R_factor_all 0.0890
_refine_ls_R_factor_gt 0.0502
_refine_ls_shift/su_max 0.001
_refine_ls_shift/su_mean 0.000
_refine_ls_structure_factor_coef Fsqd
_refine_ls_weighting_details 'w=1/[\s^2^(Fo^2^)+(0.0392P)^2^+2.1945P] where P=(Fo^2^+2Fc^2^)/3'
_refine_ls_weighting_scheme calc
_refine_ls_wR_factor_gt 0.0997
_refine_ls_wR_factor_ref 0.1163
_reflns_number_gt 8365
_reflns_number_total 12190
_reflns_threshold_expression 'I > 2\s(I)'
_cod_data_source_file c9cc05384k2.cif
_cod_data_source_block leung1145m
_cod_depositor_comments
;
The following automatic conversions were performed:

'_exptl_absorpt_correction_type' value 'Multi-Scan' changed to
'multi-scan' according to
/home/data/users/saulius/crontab/automatic-downloads/rss-feeds/RSC/lib/dictionaries/cif_core.dic
dictionary named 'cif_core.dic' version 2.4.2 from 2011-04-26.

Automatic conversion script
Id: cif_fix_values 4973 2017-02-22 13:04:09Z antanas 
;
_cod_database_code 7124013

loop_
_space_group_symop_operation_xyz
'x, y, z'
'-x, y+1/2, -z+1/2'
'-x, -y, -z'
'x, -y-1/2, z-1/2'

loop_
_atom_site_type_symbol
_atom_site_label
_atom_site_fract_x
_atom_site_fract_y
_atom_site_fract_z
_atom_site_U_iso_or_equiv
_atom_site_adp_type
_atom_site_calc_flag
_atom_site_refinement_flags_adp
_atom_site_refinement_flags_posn
_atom_site_occupancy
C C1 0.54383(8) 0.3442(2) 0.17979(10) 0.0172(4) Uani d . . 1
H H1 0.537409 0.423597 0.144332 0.021 Uiso calc U R 1
C C2 0.51106(8) 0.2087(2) 0.16345(11) 0.0189(4) Uani d . . 1
H H2 0.481608 0.196357 0.11616 0.023 Uiso calc U R 1
C C3 0.52094(9) 0.0930(2) 0.21503(11) 0.0194(4) Uani d . . 1
H H3 0.498791 0.001748 0.202186 0.023 Uiso calc U R 1
C C4 0.56312(8) 0.1081(2) 0.28599(11) 0.0175(4) Uani d . . 1
H H4 0.569585 0.029313 0.321773 0.021 Uiso calc U R 1
C C5 0.59471(8) 0.2412(2) 0.30177(10) 0.0139(3) Uani d . . 1
C C6 0.58569(8) 0.3572(2) 0.24938(10) 0.0145(3) Uani d . . 1
C C7 0.62878(8) 0.4804(2) 0.28263(10) 0.0146(3) Uani d . . 1
C C8 0.66355(8) 0.44284(19) 0.35293(10) 0.0129(3) Uani d . . 1
C C9 0.64328(8) 0.2931(2) 0.37027(10) 0.0141(3) Uani d . . 1
C C10 0.71878(8) 0.51736(19) 0.40408(10) 0.0121(3) Uani d . . 1
H H10 0.730605 0.457156 0.451272 0.014 Uiso calc U R 1
C C11 0.77320(8) 0.51030(19) 0.37160(10) 0.0133(3) Uani d . . 1
H H11A 0.758425 0.522789 0.316716 0.016 Uiso calc U R 1
H H11B 0.80174 0.593562 0.392509 0.016 Uiso calc U R 1
C C12 0.80653(8) 0.35721(19) 0.39100(10) 0.0124(3) Uani d . . 1
H H12 0.775182 0.279987 0.391754 0.015 Uiso calc U R 1
C C13 0.85232(8) 0.3583(2) 0.46811(10) 0.0137(3) Uani d . . 1
C C14 0.84674(9) 0.2582(2) 0.52276(11) 0.0196(4) Uani d . . 1
H H14 0.814276 0.187837 0.511514 0.023 Uiso calc U R 1
C C15 0.88844(10) 0.2605(2) 0.59392(12) 0.0246(4) Uani d . . 1
H H15 0.884179 0.191711 0.630831 0.03 Uiso calc U R 1
C C16 0.93588(9) 0.3621(2) 0.61106(11) 0.0236(4) Uani d . . 1
H H16 0.964237 0.3632 0.659579 0.028 Uiso calc U R 1
C C17 0.94192(9) 0.4623(2) 0.55721(11) 0.0207(4) Uani d . . 1
H H17 0.974684 0.531812 0.56871 0.025 Uiso calc U R 1
C C18 0.90023(8) 0.4615(2) 0.48635(10) 0.0172(4) Uani d . . 1
H H18 0.904329 0.531851 0.449981 0.021 Uiso calc U R 1
C C19 0.87003(8) 0.11317(19) 0.34006(10) 0.0145(3) Uani d . . 1
C C20 0.92811(9) 0.0992(2) 0.39069(11) 0.0203(4) Uani d . . 1
H H20 0.949535 0.186463 0.413667 0.024 Uiso calc U R 1
C C21 0.95438(9) -0.0420(2) 0.40731(12) 0.0221(4) Uani d . . 1
H H21 0.994062 -0.050837 0.441148 0.027 Uiso calc U R 1
C C22 0.92336(9) -0.1700(2) 0.37510(12) 0.0206(4) Uani d . . 1
H H22 0.94174 -0.266245 0.386859 0.025 Uiso calc U R 1
C C23 0.86589(9) -0.1581(2) 0.32602(11) 0.0198(4) Uani d . . 1
H H23 0.844397 -0.246241 0.304378 0.024 Uiso calc U R 1
C C24 0.83918(9) -0.0168(2) 0.30804(11) 0.0175(4) Uani d . . 1
H H24 0.799659 -0.008925 0.273701 0.021 Uiso calc U R 1
C C25 0.77324(8) 0.2856(2) 0.23508(10) 0.0148(3) Uani d . . 1
C C26 0.72364(8) 0.1965(2) 0.23569(10) 0.0166(4) Uani d . . 1
H H26 0.723676 0.144375 0.279934 0.02 Uiso calc U R 1
C C27 0.67423(9) 0.1832(2) 0.17215(11) 0.0203(4) Uani d . . 1
H H27 0.641058 0.120253 0.17258 0.024 Uiso calc U R 1
C C28 0.67338(9) 0.2623(2) 0.10786(11) 0.0236(4) Uani d . . 1
H H28 0.63967 0.25295 0.064278 0.028 Uiso calc U R 1
C C29 0.72149(10) 0.3544(2) 0.10726(11) 0.0247(4) Uani d . . 1
H H29 0.720448 0.409593 0.063501 0.03 Uiso calc U R 1
C C30 0.77148(9) 0.3667(2) 0.17060(11) 0.0204(4) Uani d . . 1
H H30 0.804428 0.430265 0.169978 0.024 Uiso calc U R 1
C C31 0.64762(8) 0.7156(2) 0.47209(10) 0.0134(3) Uani d . . 1
C C32 0.62275(8) 0.8548(2) 0.48169(10) 0.0155(4) Uani d . . 1
H H32 0.636038 0.943916 0.463268 0.019 Uiso calc U R 1
C C33 0.57867(9) 0.8630(2) 0.51810(11) 0.0172(4) Uani d . . 1
H H33 0.562665 0.958594 0.525124 0.021 Uiso calc U R 1
C C34 0.55730(8) 0.7342(2) 0.54465(10) 0.0155(4) Uani d . . 1
C C35 0.58212(8) 0.5957(2) 0.53414(10) 0.0158(4) Uani d . . 1
H H35 0.568029 0.506434 0.551468 0.019 Uiso calc U R 1
C C36 0.62700(8) 0.5856(2) 0.49888(10) 0.0158(4) Uani d . . 1
H H36 0.643695 0.490238 0.492977 0.019 Uiso calc U R 1
C C37 0.50960(9) 0.7442(2) 0.58460(12) 0.0208(4) Uani d . . 1
H H37A 0.487742 0.6482 0.579621 0.031 Uiso calc U R 1
H H37B 0.481005 0.825104 0.562564 0.031 Uiso calc U R 1
H H37C 0.52907 0.765633 0.637578 0.031 Uiso calc U R 1
C C38 0.77718(8) 0.7465(2) 0.50657(10) 0.0147(3) Uani d . . 1
C C39 0.82031(9) 0.8501(2) 0.49966(11) 0.0182(4) Uani d . . 1
H H39 0.812986 0.909643 0.455789 0.022 Uiso calc U R 1
C C40 0.87412(9) 0.8664(2) 0.55701(11) 0.0213(4) Uani d . . 1
H H40 0.903069 0.938532 0.552029 0.026 Uiso calc U R 1
C C41 0.88673(9) 0.7797(2) 0.62165(11) 0.0188(4) Uani d . . 1
C C42 0.84309(9) 0.6759(2) 0.62755(11) 0.0212(4) Uani d . . 1
H H42 0.850677 0.615253 0.671097 0.025 Uiso calc U R 1
C C43 0.78891(9) 0.6594(2) 0.57121(11) 0.0208(4) Uani d . . 1
H H43 0.759644 0.588593 0.576577 0.025 Uiso calc U R 1
C C44 0.94585(9) 0.7938(3) 0.68233(12) 0.0252(4) Uani d . . 1
H H44A 0.97543 0.723682 0.672648 0.038 Uiso calc U R 1
H H44B 0.939708 0.769685 0.730537 0.038 Uiso calc U R 1
H H44C 0.961034 0.897144 0.683466 0.038 Uiso calc U R 1
O O1 0.62835(7) 0.60163(15) 0.24126(7) 0.0211(3) Uani d . . 1
H H1A 0.649149 0.669929 0.267962 0.032 Uiso calc U R 1
O O2 0.66207(6) 0.22485(14) 0.42905(7) 0.0190(3) Uani d . . 1
P P1 0.83962(2) 0.30186(5) 0.31629(3) 0.01220(10) Uani d . . 1
P P2 0.70902(2) 0.71251(5) 0.43067(3) 0.01228(9) Uani d . . 1
S S1 0.90014(2) 0.44075(5) 0.30027(3) 0.01677(10) Uani d . . 1
S S2 0.69751(2) 0.85478(5) 0.34698(3) 0.01685(10) Uani d . . 1

loop_
_atom_site_aniso_label
_atom_site_aniso_U_11
_atom_site_aniso_U_22
_atom_site_aniso_U_33
_atom_site_aniso_U_12
_atom_site_aniso_U_13
_atom_site_aniso_U_23
C1 0.0144(8) 0.0201(9) 0.0149(9) 0.0017(7) 0.0009(7) 0.0002(7)
C2 0.0134(8) 0.0264(9) 0.0146(9) -0.0013(7) 0.0008(7) -0.0042(7)
C3 0.0144(9) 0.0244(9) 0.0201(10) -0.0061(7) 0.0064(7) -0.0055(8)
C4 0.0149(9) 0.0204(9) 0.0180(9) -0.0019(7) 0.0062(7) -0.0014(7)
C5 0.0115(8) 0.0183(8) 0.0121(8) 0.0009(6) 0.0039(7) -0.0024(7)
C6 0.0120(8) 0.0162(8) 0.0142(8) 0.0015(7) 0.0022(7) -0.0029(7)
C7 0.0152(8) 0.0145(8) 0.0138(8) 0.0011(7) 0.0038(7) 0.0002(6)
C8 0.0107(8) 0.0149(8) 0.0130(8) 0.0001(6) 0.0035(6) -0.0017(6)
C9 0.0129(8) 0.0164(8) 0.0134(8) 0.0016(7) 0.0044(7) -0.0010(7)
C10 0.0120(8) 0.0125(7) 0.0111(8) 0.0009(6) 0.0025(6) 0.0001(6)
C11 0.0119(8) 0.0140(8) 0.0136(8) 0.0005(6) 0.0033(7) -0.0009(6)
C12 0.0113(8) 0.0132(7) 0.0128(8) 0.0002(6) 0.0035(6) -0.0003(6)
C13 0.0122(8) 0.0162(8) 0.0126(8) 0.0026(7) 0.0034(6) -0.0011(7)
C14 0.0193(9) 0.0206(9) 0.0180(9) -0.0003(7) 0.0044(8) 0.0035(7)
C15 0.0271(11) 0.0281(10) 0.0175(10) 0.0045(9) 0.0049(8) 0.0054(8)
C16 0.0185(10) 0.0335(11) 0.0149(9) 0.0063(8) -0.0009(8) -0.0014(8)
C17 0.0136(9) 0.0270(10) 0.0198(10) 0.0002(7) 0.0021(7) -0.0044(8)
C18 0.0148(9) 0.0222(9) 0.0147(9) 0.0000(7) 0.0043(7) -0.0015(7)
C19 0.0152(8) 0.0136(8) 0.0158(9) 0.0016(7) 0.0064(7) 0.0006(7)
C20 0.0178(9) 0.0165(8) 0.0246(10) -0.0005(7) 0.0034(8) -0.0018(7)
C21 0.0167(9) 0.0237(10) 0.0241(10) 0.0046(8) 0.0032(8) 0.0008(8)
C22 0.0229(10) 0.0158(8) 0.0267(11) 0.0046(7) 0.0128(8) 0.0036(7)
C23 0.0210(10) 0.0131(8) 0.0273(11) -0.0010(7) 0.0104(8) -0.0010(7)
C24 0.0138(8) 0.0185(9) 0.0200(10) -0.0001(7) 0.0047(7) -0.0005(7)
C25 0.0148(8) 0.0151(8) 0.0144(8) 0.0015(7) 0.0041(7) -0.0027(7)
C26 0.0159(9) 0.0191(8) 0.0136(8) 0.0011(7) 0.0024(7) -0.0017(7)
C27 0.0139(9) 0.0270(10) 0.0191(10) -0.0005(7) 0.0033(7) -0.0079(8)
C28 0.0184(10) 0.0335(11) 0.0151(9) 0.0046(8) -0.0010(8) -0.0053(8)
C29 0.0264(11) 0.0333(11) 0.0130(9) 0.0066(9) 0.0037(8) 0.0024(8)
C30 0.0199(9) 0.0243(9) 0.0170(9) 0.0020(8) 0.0057(8) 0.0018(8)
C31 0.0101(8) 0.0163(8) 0.0131(8) 0.0007(6) 0.0022(6) -0.0012(7)
C32 0.0151(8) 0.0144(8) 0.0157(9) 0.0007(7) 0.0026(7) -0.0003(7)
C33 0.0179(9) 0.0152(8) 0.0195(9) 0.0028(7) 0.0073(7) -0.0023(7)
C34 0.0138(8) 0.0194(9) 0.0126(8) 0.0013(7) 0.0028(7) -0.0015(7)
C35 0.0150(8) 0.0162(8) 0.0156(9) -0.0007(7) 0.0033(7) 0.0015(7)
C36 0.0157(9) 0.0149(8) 0.0162(9) 0.0025(7) 0.0038(7) 0.0003(7)
C37 0.0192(9) 0.0230(9) 0.0237(10) 0.0024(8) 0.0116(8) 0.0001(8)
C38 0.0136(8) 0.0152(8) 0.0150(9) 0.0015(6) 0.0041(7) -0.0025(7)
C39 0.0178(9) 0.0179(8) 0.0181(9) -0.0024(7) 0.0040(7) -0.0019(7)
C40 0.0162(9) 0.0213(9) 0.0256(11) -0.0042(7) 0.0050(8) -0.0040(8)
C41 0.0156(9) 0.0241(9) 0.0164(9) 0.0014(7) 0.0043(7) -0.0073(7)
C42 0.0180(9) 0.0297(10) 0.0150(9) -0.0010(8) 0.0034(7) 0.0003(8)
C43 0.0182(9) 0.0260(10) 0.0179(9) -0.0050(8) 0.0048(8) -0.0005(8)
C44 0.0154(9) 0.0358(11) 0.0214(10) 0.0002(8) 0.0010(8) -0.0069(9)
O1 0.0250(7) 0.0171(6) 0.0164(7) -0.0035(5) -0.0013(6) 0.0037(5)
O2 0.0233(7) 0.0182(6) 0.0132(6) -0.0018(5) 0.0022(5) 0.0019(5)
P1 0.0114(2) 0.01175(19) 0.0134(2) 0.00004(16) 0.00348(17) -0.00067(16)
P2 0.0117(2) 0.0125(2) 0.0125(2) 0.00074(16) 0.00326(17) -0.00003(16)
S1 0.0159(2) 0.0155(2) 0.0201(2) -0.00281(17) 0.00719(18) -0.00044(17)
S2 0.0185(2) 0.0148(2) 0.0170(2) 0.00066(17) 0.00484(18) 0.00318(17)

loop_
_atom_type_symbol
_atom_type_description
_atom_type_scat_dispersion_real
_atom_type_scat_dispersion_imag
_atom_type_scat_source
C C 0.0033 0.0016 'International Tables Vol C Tables 4.2.6.8 and 6.1.1.4'
H H 0.0000 0.0000 'International Tables Vol C Tables 4.2.6.8 and 6.1.1.4'
O O 0.0106 0.0060 'International Tables Vol C Tables 4.2.6.8 and 6.1.1.4'
P P 0.1023 0.0942 'International Tables Vol C Tables 4.2.6.8 and 6.1.1.4'
S S 0.1246 0.1234 'International Tables Vol C Tables 4.2.6.8 and 6.1.1.4'

loop_
_geom_angle_atom_site_label_1
_geom_angle_atom_site_label_2
_geom_angle_atom_site_label_3
_geom_angle
C6 C1 C2 117.29(17)
C6 C1 H1 121.4
C2 C1 H1 121.4
C3 C2 C1 121.11(17)
C3 C2 H2 119.4
C1 C2 H2 119.4
C2 C3 C4 121.14(18)
C2 C3 H3 119.4
C4 C3 H3 119.4
C5 C4 C3 117.44(18)
C5 C4 H4 121.3
C3 C4 H4 121.3
C4 C5 C6 121.61(17)
C4 C5 C9 131.30(17)
C6 C5 C9 107.07(15)
C1 C6 C5 121.39(17)
C1 C6 C7 130.77(17)
C5 C6 C7 107.81(15)
O1 C7 C8 131.57(17)
O1 C7 C6 117.67(15)
C8 C7 C6 110.75(16)
C7 C8 C9 107.36(15)
C7 C8 C10 130.77(16)
C9 C8 C10 121.32(15)
O2 C9 C8 126.54(16)
O2 C9 C5 126.53(17)
C8 C9 C5 106.93(15)
C8 C10 C11 111.34(14)
C8 C10 P2 116.08(12)
C11 C10 P2 108.91(12)
C8 C10 H10 106.7
C11 C10 H10 106.7
P2 C10 H10 106.7
C12 C11 C10 110.27(14)
C12 C11 H11A 109.6
C10 C11 H11A 109.6
C12 C11 H11B 109.6
C10 C11 H11B 109.6
H11A C11 H11B 108.1
C13 C12 C11 112.01(14)
C13 C12 P1 113.36(12)
C11 C12 P1 110.04(12)
C13 C12 H12 107.0
C11 C12 H12 107.0
P1 C12 H12 107.0
C14 C13 C18 118.56(17)
C14 C13 C12 120.52(16)
C18 C13 C12 120.90(16)
C13 C14 C15 120.50(19)
C13 C14 H14 119.8
C15 C14 H14 119.8
C16 C15 C14 120.40(19)
C16 C15 H15 119.8
C14 C15 H15 119.8
C15 C16 C17 119.66(18)
C15 C16 H16 120.2
C17 C16 H16 120.2
C16 C17 C18 120.25(19)
C16 C17 H17 119.9
C18 C17 H17 119.9
C17 C18 C13 120.62(18)
C17 C18 H18 119.7
C13 C18 H18 119.7
C24 C19 C20 118.89(16)
C24 C19 P1 123.03(14)
C20 C19 P1 118.03(14)
C21 C20 C19 119.94(18)
C21 C20 H20 120.0
C19 C20 H20 120.0
C22 C21 C20 120.62(18)
C22 C21 H21 119.7
C20 C21 H21 119.7
C23 C22 C21 120.05(18)
C23 C22 H22 120.0
C21 C22 H22 120.0
C22 C23 C24 120.00(18)
C22 C23 H23 120.0
C24 C23 H23 120.0
C19 C24 C23 120.49(17)
C19 C24 H24 119.8
C23 C24 H24 119.8
C26 C25 C30 119.12(17)
C26 C25 P1 121.85(14)
C30 C25 P1 119.02(14)
C27 C26 C25 120.52(18)
C27 C26 H26 119.7
C25 C26 H26 119.7
C26 C27 C28 119.86(19)
C26 C27 H27 120.1
C28 C27 H27 120.1
C29 C28 C27 120.13(18)
C29 C28 H28 119.9
C27 C28 H28 119.9
C28 C29 C30 120.20(19)
C28 C29 H29 119.9
C30 C29 H29 119.9
C29 C30 C25 120.10(19)
C29 C30 H30 119.9
C25 C30 H30 119.9
C36 C31 C32 119.10(17)
C36 C31 P2 122.48(14)
C32 C31 P2 118.29(14)
C33 C32 C31 120.04(17)
C33 C32 H32 120.0
C31 C32 H32 120.0
C32 C33 C34 121.52(17)
C32 C33 H33 119.2
C34 C33 H33 119.2
C35 C34 C33 117.87(17)
C35 C34 C37 120.92(17)
C33 C34 C37 121.20(16)
C36 C35 C34 121.40(17)
C36 C35 H35 119.3
C34 C35 H35 119.3
C35 C36 C31 120.05(17)
C35 C36 H36 120.0
C31 C36 H36 120.0
C34 C37 H37A 109.5
C34 C37 H37B 109.5
H37A C37 H37B 109.5
C34 C37 H37C 109.5
H37A C37 H37C 109.5
H37B C37 H37C 109.5
C39 C38 C43 119.25(17)
C39 C38 P2 121.18(14)
C43 C38 P2 119.40(14)
C40 C39 C38 119.85(18)
C40 C39 H39 120.1
C38 C39 H39 120.1
C39 C40 C41 121.64(18)
C39 C40 H40 119.2
C41 C40 H40 119.2
C40 C41 C42 117.78(17)
C40 C41 C44 121.48(18)
C42 C41 C44 120.72(19)
C43 C42 C41 121.29(19)
C43 C42 H42 119.4
C41 C42 H42 119.4
C42 C43 C38 120.19(18)
C42 C43 H43 119.9
C38 C43 H43 119.9
C41 C44 H44A 109.5
C41 C44 H44B 109.5
H44A C44 H44B 109.5
C41 C44 H44C 109.5
H44A C44 H44C 109.5
H44B C44 H44C 109.5
C7 O1 H1A 109.5
C25 P1 C19 107.49(8)
C25 P1 C12 102.76(8)
C19 P1 C12 105.94(8)
C25 P1 S1 112.62(7)
C19 P1 S1 112.14(6)
C12 P1 S1 115.14(6)
C38 P2 C31 105.62(8)
C38 P2 C10 102.92(8)
C31 P2 C10 107.85(8)
C38 P2 S2 113.61(6)
C31 P2 S2 113.32(6)
C10 P2 S2 112.73(6)

loop_
_geom_bond_atom_site_label_1
_geom_bond_atom_site_label_2
_geom_bond_distance
C1 C6 1.379(2)
C1 C2 1.405(3)
C1 H1 0.95
C2 C3 1.382(3)
C2 H2 0.95
C3 C4 1.403(3)
C3 H3 0.95
C4 C5 1.374(3)
C4 H4 0.95
C5 C6 1.395(3)
C5 C9 1.504(2)
C6 C7 1.484(2)
C7 O1 1.325(2)
C7 C8 1.366(2)
C8 C9 1.477(2)
C8 C10 1.502(2)
C9 O2 1.219(2)
C10 C11 1.553(3)
C10 P2 1.8345(17)
C10 H10 1.0
C11 C12 1.550(2)
C11 H11A 0.99
C11 H11B 0.99
C12 C13 1.517(2)
C12 P1 1.8516(18)
C12 H12 1.0
C13 C14 1.391(3)
C13 C18 1.398(3)
C14 C15 1.395(3)
C14 H14 0.95
C15 C16 1.381(3)
C15 H15 0.95
C16 C17 1.384(3)
C16 H16 0.95
C17 C18 1.390(3)
C17 H17 0.95
C18 H18 0.95
C19 C24 1.394(3)
C19 C20 1.399(3)
C19 P1 1.8191(18)
C20 C21 1.387(3)
C20 H20 0.95
C21 C22 1.382(3)
C21 H21 0.95
C22 C23 1.376(3)
C22 H22 0.95
C23 C24 1.394(3)
C23 H23 0.95
C24 H24 0.95
C25 C26 1.395(3)
C25 C30 1.398(3)
C25 P1 1.8168(18)
C26 C27 1.388(3)
C26 H26 0.95
C27 C28 1.391(3)
C27 H27 0.95
C28 C29 1.382(3)
C28 H28 0.95
C29 C30 1.393(3)
C29 H29 0.95
C30 H30 0.95
C31 C36 1.397(3)
C31 C32 1.396(2)
C31 P2 1.8089(19)
C32 C33 1.386(3)
C32 H32 0.95
C33 C34 1.395(3)
C33 H33 0.95
C34 C35 1.394(3)
C34 C37 1.508(3)
C35 C36 1.389(3)
C35 H35 0.95
C36 H36 0.95
C37 H37A 0.98
C37 H37B 0.98
C37 H37C 0.98
C38 C39 1.389(3)
C38 C43 1.395(3)
C38 P2 1.8058(18)
C39 C40 1.388(3)
C39 H39 0.95
C40 C41 1.392(3)
C40 H40 0.95
C41 C42 1.394(3)
C41 C44 1.500(3)
C42 C43 1.384(3)
C42 H42 0.95
C43 H43 0.95
C44 H44A 0.98
C44 H44B 0.98
C44 H44C 0.98
O1 H1A 0.84
P1 S1 1.9528(6)
P2 S2 1.9703(6)
